data_7113629
loop_
_publ_author_name
'Gridley, Jonathan J.'
'Coogan, Michael P.'
'Knight, David W.'
'Malik, K. M. Abdul'
'Sharland, Christopher M.'
'Singkhonrat, Jirada'
'Williams, Si\^an'

_publ_section_title
;
 A stereoselective synthesis of anti-\g,\d-alkynyl- and
 -alkenyl-\b-hydroxy-\a-amino esters from tin(II) enolates of glycinate
;
_journal_coden_ASTM CHCOFS
_journal_issue 20
_journal_name_full
;
 Chemical Communications (Cambridge, United Kingdom)
;
_journal_page_first 2550
_journal_page_last 2551
_journal_paper_doi 10.1039/b306291k
_journal_year 2003
_chemical_formula_sum 'C20 H21 N O5 S'
_chemical_formula_weight 387.44
_space_group_IT_number 19
_symmetry_cell_setting orthorhombic
_symmetry_space_group_name_Hall 'P 2ac 2ab'
_symmetry_space_group_name_H-M 'P 21 21 21'
_atom_sites_solution_hydrogens geom
_atom_sites_solution_primary direct
_atom_sites_solution_secondary difmap
_audit_creation_method SHELXL-97
_cell_angle_alpha 90.00
_cell_angle_beta 90.00
_cell_angle_gamma 90.00
_cell_formula_units_Z 4
_cell_length_a 5.49000(10)
_cell_length_b 16.0680(5)
_cell_length_c 21.8780(9)
_cell_measurement_reflns_used 3248
_cell_measurement_temperature 150(2)
_cell_measurement_theta_max 27.49
_cell_measurement_theta_min 3.07
_cell_volume 1929.93(11)
_computing_cell_refinement 'DENZO (Otwinowski & Minor, 1997)'
_computing_data_collection 'DENZO (Otwinowski & Minor, 1997)'
_computing_data_reduction 'DENZO (Otwinowski & Minor, 1997)'
_computing_molecular_graphics 'ORTEP-3 for Windows (Farrigia, 1997)'
_computing_publication_material 'SHELXL-97 (Sheldrick, 1997)'
_computing_structure_refinement 'SHELXL-97 (Sheldrick, 1997)'
_computing_structure_solution 'SHELXS-96 (Sheldrick, 1990)'
_diffrn_ambient_temperature 150(2)
_diffrn_measured_fraction_theta_full 0.995
_diffrn_measured_fraction_theta_max 0.995
_diffrn_measurement_device_type 'Bruker Nonius kappa CCD area detector'
_diffrn_measurement_method 'phi & omega scan to fill Ewald sphere'
_diffrn_radiation_monochromator graphite
_diffrn_radiation_source 'fine-focus sealed tube'
_diffrn_radiation_type MoK\a
_diffrn_radiation_wavelength 0.71073
_diffrn_reflns_av_R_equivalents 0.0906
_diffrn_reflns_av_sigmaI/netI 0.0914
_diffrn_reflns_limit_h_max 6
_diffrn_reflns_limit_h_min -7
_diffrn_reflns_limit_k_max 20
_diffrn_reflns_limit_k_min -14
_diffrn_reflns_limit_l_max 23
_diffrn_reflns_limit_l_min -28
_diffrn_reflns_number 11361
_diffrn_reflns_theta_full 27.49
_diffrn_reflns_theta_max 27.49
_diffrn_reflns_theta_min 3.07
_exptl_absorpt_coefficient_mu 0.198
_exptl_absorpt_correction_T_max 0.982
_exptl_absorpt_correction_T_min 0.967
_exptl_absorpt_correction_type multi-scan
_exptl_absorpt_process_details 'SORTAV (Blessing, 1995)'
_exptl_crystal_colour colorless
_exptl_crystal_density_diffrn 1.333
_exptl_crystal_density_method 'not measured'
_exptl_crystal_description prism
_exptl_crystal_F_000 816
_exptl_crystal_size_max 0.25
_exptl_crystal_size_mid 0.12
_exptl_crystal_size_min 0.10
_refine_diff_density_max 0.408
_refine_diff_density_min -0.463
_refine_diff_density_rms 0.069
_refine_ls_abs_structure_details 'Flack H D (1983), Acta Cryst. A39, 876-881'
_refine_ls_abs_structure_Flack 0.25(11)
_refine_ls_extinction_method none
_refine_ls_goodness_of_fit_ref 1.036
_refine_ls_hydrogen_treatment mixed
_refine_ls_matrix_type full
_refine_ls_number_parameters 247
_refine_ls_number_reflns 4271
_refine_ls_number_restraints 0
_refine_ls_restrained_S_all 1.036
_refine_ls_R_factor_all 0.0905
_refine_ls_R_factor_gt 0.0616
_refine_ls_shift/su_max 0.000
_refine_ls_shift/su_mean 0.000
_refine_ls_structure_factor_coef Fsqd
_refine_ls_weighting_details 'calc w=1/[\s^2^(Fo^2^)+(0.0454P)^2^+1.3894P] where P=(Fo^2^+2Fc^2^)/3'
_refine_ls_weighting_scheme calc
_refine_ls_wR_factor_gt 0.1236
_refine_ls_wR_factor_ref 0.1375
_reflns_number_gt 3248
_reflns_number_total 4271
_reflns_threshold_expression >2sigma(I)
_cod_duplicate_entry 7104834
_cod_data_source_file b306291k.txt
_cod_data_source_block malik1
_cod_depositor_comments
;
The following automatic conversions were performed:

'_symmetry_cell_setting' value 'Orthorhombic' changed to
'orthorhombic' according to
/usr/data/users/saulius/automatic-downloads/retrospective/RSC/lib/dictionaries/cif_core.dic
dictionary named 'cif_core.dic' version 2.4.2 from 2011-04-26.

Automatic conversion script
Id: cif_fix_values 2281 2013-09-26 08:29:07Z andrius 
;
_cod_original_sg_symbol_H-M P2(1)2(1)2(1)
_cod_database_code 7113629

loop_
_symmetry_equiv_pos_as_xyz
'x, y, z'
'-x+1/2, -y, z+1/2'
'x+1/2, -y+1/2, -z'
'-x, y+1/2, -z+1/2'

loop_
_atom_site_label
_atom_site_type_symbol
_atom_site_fract_x
_atom_site_fract_y
_atom_site_fract_z
_atom_site_U_iso_or_equiv
_atom_site_adp_type
_atom_site_occupancy
_atom_site_symmetry_multiplicity
_atom_site_calc_flag
_atom_site_refinement_flags
S1 S 0.07996(14) 0.42724(6) 0.34631(4) 0.0237(2) Uani 1 1 d .
O1 O -0.1803(4) 0.43169(17) 0.35116(11) 0.0289(6) Uani 1 1 d .
O2 O 0.2285(4) 0.49207(16) 0.37144(12) 0.0317(6) Uani 1 1 d .
O3 O 0.6978(4) 0.32575(16) 0.22559(12) 0.0303(6) Uani 1 1 d .
O4 O 0.3089(4) 0.28200(14) 0.22822(12) 0.0269(6) Uani 1 1 d .
O5 O 0.3380(5) 0.56228(17) 0.21069(13) 0.0435(7) Uani 1 1 d .
H5A H 0.2243 0.5786 0.1880 0.052 Uiso 1 1 calc R
N1 N 0.1338(4) 0.42401(18) 0.27298(12) 0.0223(6) Uani 1 1 d .
H1A H 0.0121 0.4226 0.2468 0.027 Uiso 1 1 calc R
C1 C 0.3882(6) 0.3284(2) 0.41304(16) 0.0296(8) Uani 1 1 d .
H1 H 0.4820 0.3772 0.4199 0.036 Uiso 1 1 calc R
C2 C 0.4594(6) 0.2533(2) 0.43730(17) 0.0328(9) Uani 1 1 d .
H2 H 0.6032 0.2510 0.4614 0.039 Uiso 1 1 calc R
C3 C 0.3262(7) 0.1800(2) 0.42761(17) 0.0317(9) Uani 1 1 d .
C4 C 0.1159(7) 0.1850(2) 0.39265(17) 0.0333(9) Uani 1 1 d .
H4 H 0.0227 0.1361 0.3856 0.040 Uiso 1 1 calc R
C5 C 0.0387(7) 0.2603(2) 0.36773(17) 0.0320(8) Uani 1 1 d .
H5 H -0.1057 0.2628 0.3439 0.038 Uiso 1 1 calc R
C6 C 0.4102(9) 0.0994(3) 0.4554(2) 0.0467(11) Uani 1 1 d .
H6A H 0.5887 0.0976 0.4556 0.070 Uiso 1 1 calc R
H6B H 0.3471 0.0527 0.4314 0.070 Uiso 1 1 calc R
H6C H 0.3497 0.0953 0.4975 0.070 Uiso 1 1 calc R
C7 C 0.1753(6) 0.3316(2) 0.37815(15) 0.0224(7) Uani 1 1 d .
C8 C 0.3843(5) 0.4235(2) 0.25116(15) 0.0228(7) Uani 1 1 d .
H8 H 0.4898 0.4473 0.2840 0.027 Uiso 1 1 calc R
C9 C 0.4838(6) 0.3382(2) 0.23459(15) 0.0219(7) Uani 1 1 d .
C10 C 0.3821(7) 0.1998(2) 0.20655(19) 0.0340(9) Uani 1 1 d .
H10A H 0.5233 0.1792 0.2303 0.041 Uiso 1 1 calc R
H10B H 0.4287 0.2023 0.1629 0.041 Uiso 1 1 calc R
C11 C 0.1689(8) 0.1434(3) 0.2150(2) 0.0428(10) Uani 1 1 d .
H11A H 0.1233 0.1420 0.2583 0.064 Uiso 1 1 calc R
H11B H 0.2121 0.0871 0.2014 0.064 Uiso 1 1 calc R
H11C H 0.0314 0.1639 0.1907 0.064 Uiso 1 1 calc R
C12 C 0.4037(6) 0.4806(2) 0.19461(16) 0.0268(7) Uani 1 1 d .
H12 H 0.5775 0.4811 0.1809 0.032 Uiso 1 1 calc R
C13 C 0.2539(6) 0.4486(2) 0.14412(16) 0.0262(8) Uani 1 1 d .
C14 C 0.1254(6) 0.4235(2) 0.10397(16) 0.0282(8) Uani 1 1 d .
C15 C -0.0322(6) 0.3969(2) 0.05526(16) 0.0251(8) Uani 1 1 d .
C16 C -0.2303(6) 0.3446(2) 0.06695(18) 0.0322(9) Uani 1 1 d .
H16 H -0.2545 0.3227 0.1068 0.039 Uiso 1 1 calc R
C17 C -0.3905(7) 0.3250(3) 0.02073(19) 0.0401(10) Uani 1 1 d .
H17 H -0.5249 0.2894 0.0288 0.048 Uiso 1 1 calc R
C18 C -0.3564(7) 0.3569(3) -0.03747(19) 0.0395(10) Uani 1 1 d .
H18 H -0.4697 0.3441 -0.0689 0.047 Uiso 1 1 calc R
C19 C -0.1587(7) 0.4074(2) -0.05020(18) 0.0364(10) Uani 1 1 d .
H19 H -0.1346 0.4284 -0.0904 0.044 Uiso 1 1 calc R
C20 C 0.0034(6) 0.4272(2) -0.00422(16) 0.0305(8) Uani 1 1 d .
H20 H 0.1399 0.4616 -0.0129 0.037 Uiso 1 1 calc R

loop_
_atom_site_aniso_label
_atom_site_aniso_U_11
_atom_site_aniso_U_22
_atom_site_aniso_U_33
_atom_site_aniso_U_23
_atom_site_aniso_U_13
_atom_site_aniso_U_12
S1 0.0189(4) 0.0296(4) 0.0226(4) -0.0040(4) 0.0000(4) 0.0019(3)
O1 0.0196(11) 0.0403(15) 0.0270(13) -0.0043(12) 0.0009(10) 0.0042(10)
O2 0.0288(13) 0.0343(15) 0.0319(15) -0.0095(12) -0.0078(11) 0.0014(11)
O3 0.0193(12) 0.0376(15) 0.0339(15) -0.0059(12) 0.0027(11) -0.0012(10)
O4 0.0191(11) 0.0244(13) 0.0372(15) -0.0045(11) -0.0014(11) -0.0021(9)
O5 0.0520(17) 0.0306(16) 0.0480(18) -0.0010(13) -0.0129(14) 0.0000(12)
N1 0.0128(12) 0.0336(16) 0.0204(14) -0.0005(13) -0.0003(11) 0.0025(11)
C1 0.0198(17) 0.041(2) 0.028(2) -0.0028(17) -0.0007(15) -0.0018(15)
C2 0.0233(18) 0.044(2) 0.031(2) 0.0062(17) 0.0000(16) 0.0016(16)
C3 0.0348(19) 0.036(2) 0.025(2) 0.0027(17) 0.0059(16) 0.0022(16)
C4 0.033(2) 0.034(2) 0.033(2) -0.0043(16) -0.0014(18) -0.0054(16)
C5 0.0272(19) 0.037(2) 0.032(2) -0.0067(17) -0.0037(16) -0.0030(16)
C6 0.050(2) 0.045(3) 0.046(3) 0.009(2) 0.008(2) 0.005(2)
C7 0.0197(15) 0.0308(19) 0.0167(17) -0.0013(14) 0.0033(13) 0.0016(13)
C8 0.0202(16) 0.0275(18) 0.0207(16) -0.0052(15) 0.0026(13) -0.0038(14)
C9 0.0192(15) 0.0281(19) 0.0185(18) 0.0008(15) 0.0005(13) 0.0010(13)
C10 0.034(2) 0.0224(19) 0.046(2) -0.0042(16) 0.0046(19) 0.0002(15)
C11 0.048(2) 0.036(2) 0.044(3) -0.0069(19) 0.008(2) -0.0144(18)
C12 0.0250(17) 0.0249(18) 0.0306(19) -0.0012(15) -0.0007(16) -0.0017(14)
C13 0.0267(17) 0.0270(19) 0.025(2) 0.0050(15) 0.0031(16) 0.0015(13)
C14 0.0296(18) 0.0318(19) 0.0230(18) 0.0042(16) 0.0054(15) 0.0038(16)
C15 0.0231(17) 0.0267(18) 0.0254(18) -0.0017(15) -0.0004(15) 0.0022(13)
C16 0.0250(18) 0.042(2) 0.030(2) 0.0010(18) 0.0025(16) 0.0009(16)
C17 0.027(2) 0.050(3) 0.044(3) -0.008(2) 0.0006(18) -0.0020(18)
C18 0.029(2) 0.056(3) 0.033(2) -0.011(2) -0.0062(18) 0.0059(18)
C19 0.043(2) 0.039(2) 0.027(2) 0.0034(17) 0.0002(18) 0.0054(17)
C20 0.0320(18) 0.030(2) 0.0297(19) 0.0044(17) -0.0004(15) -0.0005(16)

loop_
_atom_type_symbol
_atom_type_description
_atom_type_scat_dispersion_real
_atom_type_scat_dispersion_imag
_atom_type_scat_source
C C 0.0033 0.0016 'International Tables Vol C Tables 4.2.6.8 and 6.1.1.4'
H H 0.0000 0.0000 'International Tables Vol C Tables 4.2.6.8 and 6.1.1.4'
N N 0.0061 0.0033 'International Tables Vol C Tables 4.2.6.8 and 6.1.1.4'
O O 0.0106 0.0060 'International Tables Vol C Tables 4.2.6.8 and 6.1.1.4'
S S 0.1246 0.1234 'International Tables Vol C Tables 4.2.6.8 and 6.1.1.4'

loop_
_geom_angle_atom_site_label_1
_geom_angle_atom_site_label_2
_geom_angle_atom_site_label_3
_geom_angle
O2 S1 O1 120.17(16)
O2 S1 N1 107.30(15)
O1 S1 N1 104.75(14)
O2 S1 C7 108.21(16)
O1 S1 C7 108.01(16)
N1 S1 C7 107.83(15)
C9 O4 C10 116.8(3)
C8 N1 S1 119.6(2)
C2 C1 C7 118.8(3)
C1 C2 C3 122.0(3)
C4 C3 C2 117.9(3)
C4 C3 C6 121.9(4)
C2 C3 C6 120.2(4)
C3 C4 C5 121.3(4)
C7 C5 C4 119.2(3)
C5 C7 C1 120.8(3)
C5 C7 S1 119.5(3)
C1 C7 S1 119.7(3)
N1 C8 C9 115.1(3)
N1 C8 C12 108.9(3)
C9 C8 C12 108.7(3)
O3 C9 O4 125.0(3)
O3 C9 C8 122.6(3)
O4 C9 C8 112.3(3)
O4 C10 C11 107.1(3)
O5 C12 C13 111.8(3)
O5 C12 C8 109.7(3)
C13 C12 C8 110.8(3)
C14 C13 C12 177.8(4)
C13 C14 C15 177.7(4)
C16 C15 C20 119.1(3)
C16 C15 C14 120.8(3)
C20 C15 C14 120.0(3)
C17 C16 C15 120.0(4)
C16 C17 C18 120.2(4)
C19 C18 C17 120.5(4)
C20 C19 C18 119.6(4)
C19 C20 C15 120.4(3)

loop_
_geom_bond_atom_site_label_1
_geom_bond_atom_site_label_2
_geom_bond_distance
S1 O2 1.433(3)
S1 O1 1.435(2)
S1 N1 1.632(3)
S1 C7 1.767(4)
O3 C9 1.208(4)
O4 C9 1.326(4)
O4 C10 1.460(4)
O5 C12 1.406(4)
N1 C8 1.456(4)
C1 C2 1.374(5)
C1 C7 1.397(5)
C2 C3 1.402(5)
C3 C4 1.388(5)
C3 C6 1.504(5)
C4 C5 1.393(6)
C5 C7 1.388(5)
C8 C9 1.518(5)
C8 C12 1.544(5)
C10 C11 1.491(5)
C12 C13 1.470(5)
C13 C14 1.196(5)
C14 C15 1.438(5)
C15 C16 1.398(5)
C15 C20 1.403(5)
C16 C17 1.377(5)
C17 C18 1.386(6)
C18 C19 1.384(6)
C19 C20 1.380(5)
